data_7045681
loop_
_publ_author_name
'Zhan, Shun-Ze'
'Jiang, Xia'
'Zheng, Ji'
'Huang, Xin-Da'
'Chen, Guang-Hui'
'Li, Dan'

_publ_section_title
;
 A luminescent supramolecular
 Cu<sub>2</sub>I<sub>2</sub>(NH<sub>3</sub>)<sub>2</sub>-sandwiched
 Cu<sub>3</sub>(pyrazolate)<sub>3</sub> adduct as a temperature sensor.
;
_journal_issue 11
_journal_name_full 'Dalton transactions (Cambridge, England : 2003)'
_journal_page_first 3679
_journal_page_last 3683
_journal_paper_doi 10.1039/c8dt00069g
_journal_volume 47
_journal_year 2018
_chemical_formula_moiety 'C42 H60 Cu8 I2 N38 S6'
_chemical_formula_sum 'C42 H60 Cu8 I2 N38 S6'
_chemical_formula_weight 2051.76
_space_group_crystal_system triclinic
_space_group_IT_number 2
_space_group_name_Hall '-P 1'
_space_group_name_H-M_alt 'P -1'
_symmetry_space_group_name_Hall '-P 1'
_symmetry_space_group_name_H-M 'P -1'
_atom_sites_solution_hydrogens geom
_atom_sites_solution_primary heavy
_atom_sites_solution_secondary difmap
_audit_creation_date 2017-06-06
_audit_creation_method
;
Olex2 1.2
(compiled 2017.03.28 svn.r3405 for OlexSys, GUI svn.r5335)
;
_audit_update_record
;
2017-12-18 deposited with the CCDC.
2018-02-06 downloaded from the CCDC.
;
_cell_angle_alpha 93.6941(9)
_cell_angle_beta 95.8876(10)
_cell_angle_gamma 90.6089(9)
_cell_formula_units_Z 1
_cell_length_a 10.33551(13)
_cell_length_b 10.98757(11)
_cell_length_c 15.67208(18)
_cell_measurement_reflns_used 17118
_cell_measurement_temperature 100(2)
_cell_measurement_theta_max 73.4430
_cell_measurement_theta_min 4.0230
_cell_volume 1766.42(4)
_computing_cell_refinement 'CrysAlisPro 1.171.39.7e (Rigaku OD, 2015)'
_computing_data_collection 'CrysAlisPro 1.171.39.7e (Rigaku OD, 2015)'
_computing_data_reduction 'CrysAlisPro 1.171.39.7e (Rigaku OD, 2015)'
_computing_molecular_graphics 'Olex2 (Dolomanov et al., 2009)'
_computing_publication_material 'Olex2 (Dolomanov et al., 2009)'
_computing_structure_refinement 'XL (Sheldrick, 2008)'
_computing_structure_solution 'XS (Sheldrick, 2008)'
_diffrn_ambient_temperature 100.15
_diffrn_detector 'CCD plate'
_diffrn_measured_fraction_theta_full 0.967
_diffrn_measured_fraction_theta_max 0.967
_diffrn_measurement_details
;
List of Runs (angles in degrees, time in seconds):

  # Type    Start    End  Width  t~exp~   \w     \q     \k     \f   Frames
#--------------------------------------------------------------------------
  1  \w     31.00  58.00   0.50    0.50    --    0.00  57.00-150.00   54
  2  \w     47.00  87.00   0.50    0.50    --    0.00  57.00-180.00   80
  3  \w     53.00  88.00   0.50    0.50    --    0.00  57.00 -30.00   70
  4  \w     -2.00  25.00   0.50    0.50    --    0.00  57.00 -30.00   54
  5  \w    -23.00   2.00   0.50    0.50    --    0.00  57.00-150.00   50
  6  \w    -29.00  15.00   0.50    0.50    --    0.00  57.00-180.00   88
  7  \w    -40.00  30.00   0.50    0.50    --    0.00 -38.00-150.00  140
  8  \w      6.00  69.00   0.50    0.50    --   94.60 -30.00-180.00  126
  9  \w     75.00 101.00   0.50    0.50    --   94.60 -30.00-180.00   52
 10  \w    101.00 127.00   0.50    0.50    --   94.60 -82.00 -60.00   52
 11  \w     87.00 120.00   0.50    0.50    --   94.60 -82.00-180.00   66
 12  \w     74.00 128.00   0.50    0.50    --   94.60 -30.00 -60.00  108
 13  \w     89.00 182.00   0.50    0.50    --   94.60   0.00  60.00  186
 14  \w    116.00 183.00   0.50    0.50    --   94.60  30.00 150.00  134
 15  \w     92.00 118.00   0.50    0.50    --   94.60 -82.00  30.00   52
 16  \w     84.00 110.00   0.50    0.50    --   94.60 -82.00   0.00   52
 17  \w     19.00  99.00   0.50    0.50    --   94.60 -82.00  60.00  160
 18  \w     18.00  44.00   0.50    0.50    --   94.60 -82.00-180.00   52
 19  \w      8.00 131.00   0.50    0.50    --   94.60 -82.00 -90.00  246
 20  \w     61.00 104.00   0.50    0.50    --   94.60  30.00 150.00   86
 21  \w      5.00 131.00   0.50    0.50    --   94.60 -82.00 120.00  252
 22  \w      8.00 124.00   0.50    0.50    --   94.60 -61.00 -90.00  232
 23  \w      5.00 110.00   0.50    0.50    --   94.60 -61.00 120.00  210
 24  \w      8.00  67.00   0.50    0.50    --   94.60   0.00  60.00  118
 25  \w     13.00  47.00   0.50    0.50    --   94.60 -30.00 -60.00   68
 26  \w    -85.00 -47.00   0.50    0.50    --    0.00 -38.00-150.00   76
;
_diffrn_measurement_device 'four-circle diffractometer'
_diffrn_measurement_device_type 'XtaLAB Pro: Kappa single'
_diffrn_measurement_method '\w scans'
_diffrn_orient_matrix_type 'CrysAlisPro convention (1999,Acta A55,543-557)'
_diffrn_orient_matrix_UB_11 0.1111527000
_diffrn_orient_matrix_UB_12 0.0452932000
_diffrn_orient_matrix_UB_13 -0.0489329000
_diffrn_orient_matrix_UB_21 -0.0963084000
_diffrn_orient_matrix_UB_22 0.0087654000
_diffrn_orient_matrix_UB_23 -0.0810872000
_diffrn_orient_matrix_UB_31 -0.0288140000
_diffrn_orient_matrix_UB_32 0.1327340000
_diffrn_orient_matrix_UB_33 0.0289587000
_diffrn_radiation_monochromator graphite
_diffrn_radiation_probe x-ray
_diffrn_radiation_type CuK\a
_diffrn_radiation_wavelength 1.54184
_diffrn_reflns_av_R_equivalents 0.0237
_diffrn_reflns_av_unetI/netI 0.0196
_diffrn_reflns_limit_h_max 12
_diffrn_reflns_limit_h_min -12
_diffrn_reflns_limit_k_max 13
_diffrn_reflns_limit_k_min -10
_diffrn_reflns_limit_l_max 19
_diffrn_reflns_limit_l_min -18
_diffrn_reflns_number 18706
_diffrn_reflns_theta_full 73.85
_diffrn_reflns_theta_max 73.85
_diffrn_reflns_theta_min 2.84
_diffrn_source 'fine-focus sealed X-ray tube'
_diffrn_source_type 'Enhance (Cu) X-ray Source'
_exptl_absorpt_coefficient_mu 11.626
_exptl_absorpt_correction_T_max 1.00000
_exptl_absorpt_correction_T_min 0.45023
_exptl_absorpt_correction_type multi-scan
_exptl_absorpt_process_details
;
CrysAlisPro 1.171.39.7e (Rigaku Oxford Diffraction, 2015)
Empirical absorption correction using spherical harmonics,
 implemented in SCALE3 ABSPACK scaling algorithm.
;
_exptl_crystal_colour colorless
_exptl_crystal_density_diffrn 1.929
_exptl_crystal_density_method 'not measured'
_exptl_crystal_description block
_exptl_crystal_F_000 1012
_exptl_crystal_size_max 0.15
_exptl_crystal_size_mid 0.13
_exptl_crystal_size_min 0.11
_refine_diff_density_max 0.666
_refine_diff_density_min -3.530
_refine_diff_density_rms 0.180
_refine_ls_extinction_method none
_refine_ls_goodness_of_fit_ref 1.420
_refine_ls_hydrogen_treatment constr
_refine_ls_matrix_type full
_refine_ls_number_parameters 443
_refine_ls_number_reflns 6928
_refine_ls_number_restraints 0
_refine_ls_restrained_S_all 1.420
_refine_ls_R_factor_all 0.0443
_refine_ls_R_factor_gt 0.0441
_refine_ls_shift/su_max 0.043
_refine_ls_shift/su_mean 0.001
_refine_ls_structure_factor_coef Fsqd
_refine_ls_weighting_details 'calc w=1/[\s^2^(Fo^2^)+(0.1000P)^2^+0.0000P] where P=(Fo^2^+2Fc^2^)/3'
_refine_ls_weighting_scheme calc
_refine_ls_wR_factor_gt 0.1517
_refine_ls_wR_factor_ref 0.1520
_reflns_number_gt 6878
_reflns_number_total 6928
_reflns_threshold_expression >2sigma(I)
_cod_data_source_file c8dt00069g2.cif
_cod_data_source_block complex-100K
_cod_depositor_comments 'Adding full bibliography for 7045679--7045681.cif.'
_cod_original_cell_volume 1766.42(3)
_cod_database_code 7045681
_reflns_odcompleteness_completeness 99.60
_reflns_odcompleteness_iscentric 1
_reflns_odcompleteness_theta 66.97
_olex2_refinement_description
;
1. Fixed Uiso
 At 1.2 times of:
  All N(H,H,H) groups
 At 1.5 times of:
  All C(H,H,H) groups
2.a Idealised Me refined as rotating group:
 N19(H19a,H19b,H19c), C1(H1a,H1b,H1c), C5(H5a,H5b,H5c), C7(H7a,H7b,H7c),
 C8(H8a,H8b,H8c), C12(H12a,H12b,H12c), C14(H14a,H14b,H14c), C15(H15a,H15b,H15c),
  C19(H19d,H19e,H19f), C21(H21a,H21b,H21c)
;

loop_
_space_group_symop_id
_space_group_symop_operation_xyz
1 'x, y, z'
2 '-x, -y, -z'

loop_
_atom_site_label
_atom_site_type_symbol
_atom_site_fract_x
_atom_site_fract_y
_atom_site_fract_z
_atom_site_U_iso_or_equiv
_atom_site_adp_type
_atom_site_occupancy
_atom_site_calc_flag
_atom_site_refinement_flags_posn
I1 I -0.13624(2) 0.99339(2) 0.604631(14) 0.02449(12) Uani 1 d .
Cu1 Cu 0.09668(5) 0.78180(5) 0.56737(3) 0.01960(15) Uani 1 d .
Cu2 Cu 0.02296(5) 0.85839(5) 0.75157(3) 0.02093(16) Uani 1 d .
Cu3 Cu -0.18329(5) 0.69903(5) 0.62539(3) 0.01823(15) Uani 1 d .
Cu4 Cu 0.07606(8) 1.05357(8) 0.55034(5) 0.0445(2) Uani 1 d .
S1 S 0.56646(8) 0.97004(9) 0.75991(6) 0.0234(2) Uani 1 d .
S2 S -0.39160(9) 0.75060(9) 0.94999(6) 0.0238(2) Uani 1 d .
S3 S -0.13417(10) 0.46033(9) 0.29423(6) 0.0244(2) Uani 1 d .
N1 N 0.2280(3) 0.8545(3) 0.6465(2) 0.0184(6) Uani 1 d .
N2 N 0.1947(3) 0.8870(3) 0.7275(2) 0.0184(6) Uani 1 d .
N3 N 0.6637(3) 1.1996(3) 0.7576(2) 0.0262(7) Uani 1 d .
N4 N 0.6448(4) 1.3030(3) 0.7160(3) 0.0349(9) Uani 1 d .
N5 N 0.5464(4) 1.2818(4) 0.6603(3) 0.0354(8) Uani 1 d .
N6 N 0.4999(4) 1.1656(3) 0.6626(2) 0.0312(8) Uani 1 d .
N7 N -0.1324(3) 0.8074(3) 0.79212(19) 0.0184(6) Uani 1 d .
N8 N -0.2200(3) 0.7333(3) 0.7390(2) 0.0173(6) Uani 1 d .
N9 N -0.3819(3) 0.5833(3) 1.0702(2) 0.0259(7) Uani 1 d .
N10 N -0.3467(3) 0.4676(4) 1.0827(2) 0.0302(8) Uani 1 d .
N11 N -0.3001(3) 0.4270(3) 1.0137(2) 0.0282(7) Uani 1 d .
N12 N -0.3038(3) 0.5137(3) 0.9541(2) 0.0235(7) Uani 1 d .
N13 N -0.1395(3) 0.6461(3) 0.51623(19) 0.0159(6) Uani 1 d .
N14 N -0.0195(3) 0.6786(3) 0.49529(19) 0.0174(6) Uani 1 d .
N15 N -0.0571(3) 0.5448(3) 0.1472(2) 0.0235(7) Uani 1 d .
N16 N -0.0557(3) 0.6474(3) 0.1045(2) 0.0272(7) Uani 1 d .
N17 N -0.1056(4) 0.7319(3) 0.1511(2) 0.0280(7) Uani 1 d .
N18 N -0.1427(3) 0.6868(3) 0.2243(2) 0.0270(7) Uani 1 d .
N19 N 0.2086(3) 1.1490(3) 0.6240(2) 0.0245(7) Uani 1 d .
H19A H 0.2770 1.1006 0.6391 0.029 Uiso 1 calc GR
H19B H 0.1744 1.1791 0.6721 0.029 Uiso 1 calc GR
H19C H 0.2364 1.2119 0.5951 0.029 Uiso 1 calc GR
C1 C 0.4228(4) 0.8570(4) 0.5652(3) 0.0251(8) Uani 1 d .
H1A H 0.4266 0.9334 0.5365 0.038 Uiso 1 calc GR
H1B H 0.3745 0.7950 0.5264 0.038 Uiso 1 calc GR
H1C H 0.5113 0.8289 0.5806 0.038 Uiso 1 calc GR
C2 C 0.3557(3) 0.8778(3) 0.6446(2) 0.0184(7) Uani 1 d .
C3 C 0.4056(3) 0.9280(3) 0.7260(2) 0.0182(7) Uani 1 d .
C4 C 0.3008(4) 0.9305(3) 0.7766(2) 0.0198(7) Uani 1 d .
C5 C 0.2966(4) 0.9722(4) 0.8686(3) 0.0287(9) Uani 1 d .
H5A H 0.2672 0.9046 0.9000 0.043 Uiso 1 calc GR
H5B H 0.2362 1.0399 0.8727 0.043 Uiso 1 calc GR
H5C H 0.3838 0.9995 0.8935 0.043 Uiso 1 calc GR
C6 C 0.5740(3) 1.1163(4) 0.7245(3) 0.0210(7) Uani 1 d .
C7 C 0.7679(5) 1.1924(5) 0.8261(4) 0.0464(13) Uani 1 d .
H7A H 0.7316 1.1723 0.8789 0.070 Uiso 1 calc GR
H7B H 0.8143 1.2711 0.8357 0.070 Uiso 1 calc GR
H7C H 0.8284 1.1289 0.8099 0.070 Uiso 1 calc GR
C8 C -0.1022(4) 0.8922(4) 0.9429(3) 0.0279(9) Uani 1 d .
H8A H -0.1579 0.9571 0.9634 0.042 Uiso 1 calc GR
H8B H -0.0244 0.9285 0.9233 0.042 Uiso 1 calc GR
H8C H -0.0765 0.8398 0.9898 0.042 Uiso 1 calc GR
C9 C -0.1753(4) 0.8179(3) 0.8700(2) 0.0200(7) Uani 1 d .
C10 C -0.2909(4) 0.7524(4) 0.8674(2) 0.0198(7) Uani 1 d .
C11 C -0.3157(3) 0.7000(3) 0.7831(2) 0.0166(7) Uani 1 d .
C12 C -0.4277(4) 0.6214(4) 0.7439(3) 0.0240(8) Uani 1 d .
H12A H -0.4081 0.5356 0.7522 0.036 Uiso 1 calc GR
H12B H -0.4427 0.6333 0.6822 0.036 Uiso 1 calc GR
H12C H -0.5058 0.6436 0.7715 0.036 Uiso 1 calc GR
C13 C -0.3549(3) 0.6101(4) 0.9912(2) 0.0216(7) Uani 1 d .
C14 C -0.4408(4) 0.6597(5) 1.1355(3) 0.0328(10) Uani 1 d .
H14A H -0.4366 0.6181 1.1892 0.049 Uiso 1 calc GR
H14B H -0.5319 0.6743 1.1154 0.049 Uiso 1 calc GR
H14C H -0.3933 0.7378 1.1457 0.049 Uiso 1 calc GR
C15 C -0.3310(4) 0.5190(4) 0.4555(3) 0.0239(8) Uani 1 d .
H15A H -0.3944 0.5714 0.4255 0.036 Uiso 1 calc GR
H15B H -0.3495 0.5152 0.5154 0.036 Uiso 1 calc GR
H15C H -0.3371 0.4367 0.4271 0.036 Uiso 1 calc GR
C16 C -0.1974(3) 0.5700(3) 0.4532(2) 0.0177(7) Uani 1 d .
C17 C -0.1122(4) 0.5532(3) 0.3896(2) 0.0174(7) Uani 1 d .
C18 C 0.0000(4) 0.6219(3) 0.4194(2) 0.0177(7) Uani 1 d .
C19 C 0.1200(4) 0.6392(4) 0.3773(2) 0.0218(7) Uani 1 d .
H19D H 0.1901 0.6706 0.4202 0.033 Uiso 1 calc GR
H19E H 0.1041 0.6975 0.3328 0.033 Uiso 1 calc GR
H19F H 0.1454 0.5609 0.3509 0.033 Uiso 1 calc GR
C20 C -0.1122(4) 0.5696(4) 0.2199(2) 0.0220(7) Uani 1 d .
C21 C -0.0019(4) 0.4301(4) 0.1149(3) 0.0308(9) Uani 1 d .
H21A H 0.0815 0.4473 0.0931 0.046 Uiso 1 calc GR
H21B H -0.0620 0.3914 0.0684 0.046 Uiso 1 calc GR
H21C H 0.0118 0.3751 0.1617 0.046 Uiso 1 calc GR

loop_
_atom_site_aniso_label
_atom_site_aniso_U_11
_atom_site_aniso_U_22
_atom_site_aniso_U_33
_atom_site_aniso_U_23
_atom_site_aniso_U_13
_atom_site_aniso_U_12
I1 0.02953(18) 0.02592(18) 0.01985(18) 0.00365(11) 0.00995(11) 0.00072(11)
Cu1 0.0204(3) 0.0247(3) 0.0130(3) -0.0017(2) 0.0010(2) -0.0087(2)
Cu2 0.0202(3) 0.0266(3) 0.0161(3) -0.0033(2) 0.0062(2) -0.0096(2)
Cu3 0.0206(3) 0.0235(3) 0.0105(3) -0.0020(2) 0.0039(2) -0.0046(2)
Cu4 0.0398(4) 0.0545(5) 0.0385(4) -0.0035(4) 0.0060(3) -0.0086(3)
S1 0.0168(4) 0.0250(5) 0.0273(5) 0.0029(4) -0.0030(3) -0.0035(3)
S2 0.0263(4) 0.0276(5) 0.0191(4) -0.0015(4) 0.0118(3) -0.0032(3)
S3 0.0366(5) 0.0225(5) 0.0139(4) -0.0046(3) 0.0067(4) -0.0077(4)
N1 0.0184(14) 0.0203(15) 0.0167(15) 0.0000(12) 0.0042(11) -0.0089(11)
N2 0.0176(14) 0.0222(16) 0.0152(14) 0.0004(12) 0.0019(11) -0.0058(12)
N3 0.0183(14) 0.0272(18) 0.0326(19) -0.0085(14) 0.0067(13) -0.0053(12)
N4 0.0348(19) 0.0254(19) 0.048(2) -0.0003(16) 0.0210(17) -0.0090(15)
N5 0.043(2) 0.029(2) 0.036(2) 0.0032(16) 0.0121(17) -0.0052(16)
N6 0.0366(19) 0.0277(19) 0.0290(19) 0.0057(14) -0.0004(15) -0.0028(15)
N7 0.0227(15) 0.0224(16) 0.0100(14) -0.0041(11) 0.0049(11) -0.0067(12)
N8 0.0170(13) 0.0197(15) 0.0150(14) 0.0009(11) 0.0016(11) -0.0057(11)
N9 0.0203(15) 0.043(2) 0.0148(15) 0.0013(14) 0.0037(12) -0.0109(13)
N10 0.0243(16) 0.043(2) 0.0233(17) 0.0074(15) -0.0013(13) -0.0101(14)
N11 0.0235(16) 0.035(2) 0.0259(18) 0.0051(14) -0.0018(13) -0.0064(13)
N12 0.0201(15) 0.0317(18) 0.0186(16) 0.0017(13) 0.0031(12) -0.0067(12)
N13 0.0200(14) 0.0174(15) 0.0097(13) -0.0021(11) 0.0013(11) -0.0041(11)
N14 0.0183(13) 0.0224(16) 0.0110(13) -0.0009(11) 0.0013(11) -0.0039(11)
N15 0.0209(15) 0.0342(19) 0.0149(15) -0.0014(13) 0.0012(12) 0.0000(13)
N16 0.0243(16) 0.040(2) 0.0177(16) 0.0092(14) 0.0010(12) -0.0028(14)
N17 0.0326(18) 0.0316(19) 0.0189(16) 0.0059(14) -0.0033(13) -0.0047(14)
N18 0.0324(17) 0.0286(18) 0.0188(16) 0.0006(13) -0.0023(13) -0.0056(14)
N19 0.0221(15) 0.0230(17) 0.0273(17) -0.0008(13) -0.0010(13) -0.0008(12)
C1 0.0249(18) 0.030(2) 0.0208(19) 0.0020(15) 0.0062(15) -0.0025(15)
C2 0.0189(16) 0.0179(17) 0.0184(18) 0.0024(13) 0.0023(13) -0.0031(13)
C3 0.0162(15) 0.0185(17) 0.0198(17) 0.0011(13) 0.0018(13) -0.0057(12)
C4 0.0213(17) 0.0205(18) 0.0169(17) -0.0027(13) 0.0016(13) -0.0044(13)
C5 0.0274(19) 0.041(2) 0.0165(19) -0.0055(16) 0.0012(15) -0.0055(17)
C6 0.0182(16) 0.0220(18) 0.0228(18) -0.0033(14) 0.0055(13) -0.0021(13)
C7 0.026(2) 0.054(3) 0.054(3) -0.011(3) -0.009(2) -0.010(2)
C8 0.033(2) 0.033(2) 0.0165(18) -0.0046(16) 0.0020(15) -0.0135(16)
C9 0.0244(17) 0.0237(18) 0.0125(16) -0.0001(13) 0.0055(13) -0.0048(14)
C10 0.0234(17) 0.0238(18) 0.0126(16) -0.0027(13) 0.0074(13) -0.0062(14)
C11 0.0215(16) 0.0174(17) 0.0115(16) -0.0003(13) 0.0055(13) -0.0036(13)
C12 0.0240(18) 0.0225(19) 0.025(2) 0.0006(15) 0.0025(15) -0.0084(14)
C13 0.0157(15) 0.033(2) 0.0158(17) -0.0013(15) 0.0037(13) -0.0103(14)
C14 0.029(2) 0.053(3) 0.0169(19) -0.0033(18) 0.0096(16) -0.0098(18)
C15 0.0232(18) 0.027(2) 0.0213(19) -0.0010(15) 0.0018(14) -0.0061(15)
C16 0.0216(16) 0.0192(17) 0.0117(16) -0.0029(13) 0.0009(13) -0.0007(13)
C17 0.0238(17) 0.0178(17) 0.0104(15) -0.0023(13) 0.0029(13) -0.0024(13)
C18 0.0219(16) 0.0182(17) 0.0132(16) 0.0027(13) 0.0014(13) 0.0001(13)
C19 0.0205(17) 0.028(2) 0.0173(17) 0.0006(14) 0.0052(14) -0.0018(14)
C20 0.0198(16) 0.030(2) 0.0151(17) -0.0029(14) 0.0000(13) -0.0074(14)
C21 0.029(2) 0.043(3) 0.022(2) -0.0004(17) 0.0078(16) 0.0096(18)

loop_
_atom_type_symbol
_atom_type_description
_atom_type_scat_dispersion_real
_atom_type_scat_dispersion_imag
_atom_type_scat_source
C C 0.0181 0.0091 'International Tables Vol C Tables 4.2.6.8 and 6.1.1.4'
H H 0.0000 0.0000 'International Tables Vol C Tables 4.2.6.8 and 6.1.1.4'
N N 0.0311 0.0180 'International Tables Vol C Tables 4.2.6.8 and 6.1.1.4'
S S 0.3331 0.5567 'International Tables Vol C Tables 4.2.6.8 and 6.1.1.4'
Cu Cu -1.9646 0.5888 'International Tables Vol C Tables 4.2.6.8 and 6.1.1.4'
I I -0.3257 6.8362 'International Tables Vol C Tables 4.2.6.8 and 6.1.1.4'

loop_
_geom_angle_atom_site_label_1
_geom_angle_atom_site_label_2
_geom_angle_atom_site_label_3
_geom_angle
_geom_angle_site_symmetry_1
_geom_angle_site_symmetry_3
Cu4 I1 Cu4 54.83(3) . 2_576
N1 Cu1 Cu4 74.00(10) . .
N1 Cu1 N14 168.10(14) . .
N14 Cu1 Cu4 117.86(10) . .
N7 Cu2 N2 167.92(14) . .
N13 Cu3 N8 172.96(14) . .
I1 Cu4 I1 125.17(3) . 2_576
I1 Cu4 Cu1 75.75(3) . .
I1 Cu4 Cu1 85.43(3) 2_576 .
Cu4 Cu4 I1 63.88(4) 2_576 .
Cu4 Cu4 I1 61.29(4) 2_576 2_576
Cu4 Cu4 Cu1 69.41(4) 2_576 .
N19 Cu4 I1 121.18(11) . .
N19 Cu4 I1 113.59(11) . 2_576
N19 Cu4 Cu1 113.50(10) . .
N19 Cu4 Cu4 174.35(12) . 2_576
C6 S1 C3 101.43(18) . .
C13 S2 C10 101.43(18) . .
C17 S3 C20 99.68(18) . .
N2 N1 Cu1 116.8(2) . .
C2 N1 Cu1 134.2(3) . .
C2 N1 N2 108.9(3) . .
N1 N2 Cu2 118.8(2) . .
C4 N2 Cu2 132.2(3) . .
C4 N2 N1 108.9(3) . .
N4 N3 C7 120.8(4) . .
C6 N3 N4 108.8(4) . .
C6 N3 C7 130.4(4) . .
N5 N4 N3 106.2(3) . .
N4 N5 N6 111.2(4) . .
C6 N6 N5 105.8(4) . .
N8 N7 Cu2 119.6(2) . .
C9 N7 Cu2 132.2(3) . .
C9 N7 N8 107.7(3) . .
N7 N8 Cu3 117.5(2) . .
C11 N8 Cu3 133.3(3) . .
C11 N8 N7 109.2(3) . .
N10 N9 C13 108.6(3) . .
N10 N9 C14 122.2(3) . .
C13 N9 C14 129.3(4) . .
N11 N10 N9 106.3(3) . .
N10 N11 N12 111.4(4) . .
C13 N12 N11 105.1(3) . .
N14 N13 Cu3 117.5(2) . .
C16 N13 Cu3 133.2(3) . .
C16 N13 N14 108.9(3) . .
N13 N14 Cu1 123.0(2) . .
C18 N14 Cu1 127.9(3) . .
C18 N14 N13 109.1(3) . .
N16 N15 C21 122.3(3) . .
C20 N15 N16 108.4(3) . .
C20 N15 C21 129.3(4) . .
N17 N16 N15 107.0(3) . .
N16 N17 N18 110.6(3) . .
C20 N18 N17 105.6(3) . .
N1 C2 C1 122.7(3) . .
N1 C2 C3 108.0(3) . .
C3 C2 C1 129.2(3) . .
C2 C3 S1 127.2(3) . .
C2 C3 C4 106.0(3) . .
C4 C3 S1 126.7(3) . .
N2 C4 C3 108.2(3) . .
N2 C4 C5 121.9(3) . .
C3 C4 C5 130.0(3) . .
N3 C6 S1 123.0(3) . .
N6 C6 S1 129.0(3) . .
N6 C6 N3 108.0(4) . .
N7 C9 C8 121.3(3) . .
N7 C9 C10 108.9(3) . .
C10 C9 C8 129.8(4) . .
C9 C10 S2 125.8(3) . .
C9 C10 C11 106.1(3) . .
C11 C10 S2 127.8(3) . .
N8 C11 C10 108.1(3) . .
N8 C11 C12 122.7(3) . .
C10 C11 C12 129.3(3) . .
N9 C13 S2 122.2(3) . .
N12 C13 S2 129.1(3) . .
N12 C13 N9 108.6(4) . .
N13 C16 C15 122.5(3) . .
N13 C16 C17 108.0(3) . .
C17 C16 C15 129.5(3) . .
C16 C17 S3 128.2(3) . .
C18 C17 S3 125.7(3) . .
C18 C17 C16 106.1(3) . .
N14 C18 C17 107.9(3) . .
N14 C18 C19 122.9(3) . .
C17 C18 C19 129.1(3) . .
N15 C20 S3 123.2(3) . .
N18 C20 S3 128.4(3) . .
N18 C20 N15 108.4(3) . .

loop_
_geom_bond_atom_site_label_1
_geom_bond_atom_site_label_2
_geom_bond_distance
_geom_bond_site_symmetry_2
I1 Cu4 2.5298(8) .
I1 Cu4 2.5899(9) 2_576
Cu1 Cu4 3.0229(10) .
Cu1 N1 1.877(3) .
Cu1 N14 1.879(3) .
Cu2 N2 1.880(3) .
Cu2 N7 1.879(3) .
Cu3 N8 1.874(3) .
Cu3 N13 1.872(3) .
Cu4 I1 2.5899(9) 2_576
Cu4 Cu4 2.3579(16) 2_576
Cu4 N19 1.949(3) .
S1 C3 1.741(4) .
S1 C6 1.738(4) .
S2 C10 1.743(4) .
S2 C13 1.742(4) .
S3 C17 1.748(4) .
S3 C20 1.754(4) .
N1 N2 1.374(4) .
N1 C2 1.346(5) .
N2 C4 1.339(5) .
N3 N4 1.353(5) .
N3 C6 1.337(5) .
N3 C7 1.446(6) .
N4 N5 1.279(6) .
N5 N6 1.364(5) .
N6 C6 1.321(5) .
N7 N8 1.385(4) .
N7 C9 1.340(5) .
N8 C11 1.324(5) .
N9 N10 1.347(5) .
N9 C13 1.347(5) .
N9 C14 1.468(6) .
N10 N11 1.285(5) .
N11 N12 1.374(5) .
N12 C13 1.317(5) .
N13 N14 1.365(4) .
N13 C16 1.340(4) .
N14 C18 1.341(5) .
N15 N16 1.348(5) .
N15 C20 1.340(5) .
N15 C21 1.470(5) .
N16 N17 1.289(5) .
N17 N18 1.367(5) .
N18 C20 1.329(5) .
C1 C2 1.492(5) .
C2 C3 1.402(5) .
C3 C4 1.407(5) .
C4 C5 1.488(5) .
C8 C9 1.494(5) .
C9 C10 1.384(5) .
C10 C11 1.405(5) .
C11 C12 1.493(5) .
C15 C16 1.489(5) .
C16 C17 1.402(5) .
C17 C18 1.399(5) .
C18 C19 1.480(5) .
